data_4328808
loop_
_publ_author_name
'George N. Oh'
'Eun Sang Choi'
'James A. Ibers'

_publ_contact_author_address
;
Department of Chemistry
Northwestern University
Evanston, IL 60208-3113
;
_publ_contact_author_email ibers@chem.northwestern.edu
_publ_contact_author_fax '1 847 491 2976'
_publ_contact_author_name 'James A. Ibers'
_publ_contact_author_phone '1 847 491 5449'
_publ_section_title
;
 Syntheses and Characterization of Nine Quaternary Uranium Chalcogenides
 Among the Compounds A2M3UQ6 (A = K, Rb, Cs; M = Pd, Pt; Q = S, Se)
;
_journal_name_full 'Inorganic Chemistry'
_journal_page_first 4224
_journal_page_last 4230
_journal_paper_doi 10.1021/ic2027048
_journal_volume 51
_journal_year 2012
_chemical_formula_sum 'Cs2 Pt3 S6 U'
_chemical_formula_weight 1281.48
_chemical_name_systematic
; 
 ? 
;
_space_group_IT_number 69
_symmetry_cell_setting orthorhombic
_symmetry_space_group_name_Hall '-F 2 2'
_symmetry_space_group_name_H-M 'F m m m'
_atom_sites_solution_primary direct
_atom_sites_solution_secondary difmap
_audit_creation_method SHELXL-97
_cell_angle_alpha 90.00
_cell_angle_beta 90.00
_cell_angle_gamma 90.00
_cell_formula_units_Z 8
_cell_length_a 9.7924(8)
_cell_length_b 14.8937(8)
_cell_length_c 17.0164(15)
_cell_measurement_reflns_used 4177
_cell_measurement_temperature 101(2)
_cell_measurement_theta_max 28.723
_cell_measurement_theta_min 2.394
_cell_volume 2481.8(3)
_computing_cell_refinement 'SAINT (Bruker, 2009)'
_computing_data_collection 'APEX2 (Bruker, 2009)'
_computing_data_reduction SAINT
_computing_molecular_graphics 'Crystalmaker (Palmer, 2009)'
_computing_publication_material 'SHELXL (Sheldrick, 2008a)'
_computing_structure_refinement 'SHELXL (Sheldrick, 2008a)'
_computing_structure_solution 'SHELXS (Sheldrick, 2008a)'
_diffrn_ambient_temperature 101(2)
_diffrn_measured_fraction_theta_full 0.955
_diffrn_measured_fraction_theta_max 0.955
_diffrn_measurement_device_type 'Bruker APEXII CCD'
_diffrn_measurement_method /w
_diffrn_radiation_monochromator graphite
_diffrn_radiation_source 'fine-focus sealed tube'
_diffrn_radiation_type MoK\a
_diffrn_radiation_wavelength 0.71073
_diffrn_reflns_av_R_equivalents 0.0582
_diffrn_reflns_av_sigmaI/netI 0.0239
_diffrn_reflns_limit_h_max 13
_diffrn_reflns_limit_h_min -12
_diffrn_reflns_limit_k_max 19
_diffrn_reflns_limit_k_min -19
_diffrn_reflns_limit_l_max 22
_diffrn_reflns_limit_l_min -22
_diffrn_reflns_number 7472
_diffrn_reflns_theta_full 28.85
_diffrn_reflns_theta_max 28.85
_diffrn_reflns_theta_min 2.39
_exptl_absorpt_coefficient_mu 53.463
_exptl_absorpt_correction_T_max 0.3483
_exptl_absorpt_correction_T_min 0.0694
_exptl_absorpt_correction_type numerical
_exptl_absorpt_process_details 'face indexed, SADABS (Sheldrick, 2008b)'
_exptl_crystal_colour black
_exptl_crystal_density_diffrn 6.859
_exptl_crystal_description 'hexagonal plate'
_exptl_crystal_F_000 4256
_exptl_crystal_size_max 0.11
_exptl_crystal_size_mid 0.10
_exptl_crystal_size_min 0.03
_refine_diff_density_max 1.737
_refine_diff_density_min -7.427
_refine_diff_density_rms 0.601
_refine_ls_extinction_method none
_refine_ls_goodness_of_fit_ref 1.667
_refine_ls_matrix_type full
_refine_ls_number_parameters 37
_refine_ls_number_reflns 882
_refine_ls_number_restraints 0
_refine_ls_restrained_S_all 1.667
_refine_ls_R_factor_all 0.0275
_refine_ls_R_factor_gt 0.0259
_refine_ls_shift/su_max 0.000
_refine_ls_shift/su_mean 0.000
_refine_ls_structure_factor_coef Fsqd
_refine_ls_weighting_details
;
 calc 1/[\s^2^(Fo^2^)+(0.0226Fo^2^)^2^] 
;
_refine_ls_weighting_scheme calc
_refine_ls_wR_factor_gt 0.0661
_refine_ls_wR_factor_ref 0.0664
_reflns_number_gt 847
_reflns_number_total 882
_reflns_threshold_expression >2sigma(I)
_cod_data_source_file ic2027048_si_002_2.cif
_cod_data_source_block csupts
_cod_database_code 4328808

loop_
_symmetry_equiv_pos_as_xyz
'x, y, z'
'-x, -y, z'
'-x, y, -z'
'x, -y, -z'
'x, y+1/2, z+1/2'
'-x, -y+1/2, z+1/2'
'-x, y+1/2, -z+1/2'
'x, -y+1/2, -z+1/2'
'x+1/2, y, z+1/2'
'-x+1/2, -y, z+1/2'
'-x+1/2, y, -z+1/2'
'x+1/2, -y, -z+1/2'
'x+1/2, y+1/2, z'
'-x+1/2, -y+1/2, z'
'-x+1/2, y+1/2, -z'
'x+1/2, -y+1/2, -z'
'-x, -y, -z'
'x, y, -z'
'x, -y, z'
'-x, y, z'
'-x, -y+1/2, -z+1/2'
'x, y+1/2, -z+1/2'
'x, -y+1/2, z+1/2'
'-x, y+1/2, z+1/2'
'-x+1/2, -y, -z+1/2'
'x+1/2, y, -z+1/2'
'x+1/2, -y, z+1/2'
'-x+1/2, y, z+1/2'
'-x+1/2, -y+1/2, -z'
'x+1/2, y+1/2, -z'
'x+1/2, -y+1/2, z'
'-x+1/2, y+1/2, z'

loop_
_atom_site_label
_atom_site_type_symbol
_atom_site_fract_x
_atom_site_fract_y
_atom_site_fract_z
_atom_site_U_iso_or_equiv
_atom_site_adp_type
_atom_site_occupancy
_atom_site_symmetry_multiplicity
_atom_site_calc_flag
_atom_site_refinement_flags
U1 U 0.0000 0.0000 0.16674(3) 0.00528(15) Uani 1 4 d S
Pt1 Pt 0.33643(3) 0.0000 0.15983(2) 0.00479(13) Uani 1 2 d S
Pt2 Pt 0.17220(5) 0.0000 0.0000 0.00461(15) Uani 1 4 d S
Cs1 Cs 0.2500 0.2500 0.2500 0.00587(18) Uani 1 4 d S
Cs2 Cs 0.0000 0.30338(6) 0.0000 0.0120(2) Uani 1 4 d S
S1 S 0.19307(16) 0.10760(11) 0.09997(9) 0.0054(3) Uani 1 1 d .
S2 S 0.0000 0.10573(15) 0.30034(12) 0.0056(4) Uani 1 2 d S

loop_
_atom_site_aniso_label
_atom_site_aniso_U_11
_atom_site_aniso_U_22
_atom_site_aniso_U_33
_atom_site_aniso_U_23
_atom_site_aniso_U_13
_atom_site_aniso_U_12
U1 0.0052(3) 0.0044(3) 0.0062(3) 0.000 0.000 0.000
Pt1 0.0043(2) 0.0046(2) 0.0055(2) 0.000 -0.00044(12) 0.000
Pt2 0.0048(3) 0.0041(3) 0.0048(3) 0.000 0.000 0.000
Cs1 0.0063(3) 0.0040(4) 0.0073(3) 0.000 0.000 0.000
Cs2 0.0091(4) 0.0168(5) 0.0101(4) 0.000 0.000 0.000
S1 0.0051(7) 0.0044(7) 0.0068(7) -0.0007(6) -0.0003(6) 0.0001(6)
S2 0.0041(9) 0.0050(10) 0.0078(9) 0.0001(8) 0.000 0.000

loop_
_atom_type_symbol
_atom_type_description
_atom_type_scat_dispersion_real
_atom_type_scat_dispersion_imag
_atom_type_scat_source
S S 0.1246 0.1234 'International Tables Vol C Tables 4.2.6.8 and 6.1.1.4'
Cs Cs -0.3680 2.1192 'International Tables Vol C Tables 4.2.6.8 and 6.1.1.4'
Pt Pt -1.7033 8.3905 'International Tables Vol C Tables 4.2.6.8 and 6.1.1.4'
U U -9.6767 9.6646 'International Tables Vol C Tables 4.2.6.8 and 6.1.1.4'

loop_
_geom_angle_atom_site_label_1
_geom_angle_atom_site_label_2
_geom_angle_atom_site_label_3
_geom_angle
_geom_angle_site_symmetry_1
_geom_angle_site_symmetry_3
S1 U1 S1 130.75(7) . 2
S1 U1 S1 87.81(7) . 20
S1 U1 S1 72.00(7) 2 20
S1 U1 S1 72.00(7) . 19
S1 U1 S1 87.81(7) 2 19
S1 U1 S1 130.75(7) 20 19
S1 U1 S2 90.45(5) . .
S1 U1 S2 132.63(4) 2 .
S1 U1 S2 90.45(5) 20 .
S1 U1 S2 132.63(4) 19 .
S1 U1 S2 132.63(4) . 2
S1 U1 S2 90.45(5) 2 2
S1 U1 S2 132.63(4) 20 2
S1 U1 S2 90.45(5) 19 2
S2 U1 S2 69.42(9) . 2
S1 U1 Pt1 132.70(3) . 2
S1 U1 Pt1 44.94(3) 2 2
S1 U1 Pt1 44.94(3) 20 2
S1 U1 Pt1 132.70(3) 19 2
S2 U1 Pt1 91.680(8) . 2
S2 U1 Pt1 91.680(8) 2 2
S1 U1 Pt1 44.94(3) . .
S1 U1 Pt1 132.70(3) 2 .
S1 U1 Pt1 132.70(3) 20 .
S1 U1 Pt1 44.94(3) 19 .
S2 U1 Pt1 91.680(8) . .
S2 U1 Pt1 91.680(8) 2 .
Pt1 U1 Pt1 175.91(2) 2 .
S1 U1 Pt2 44.56(3) . .
S1 U1 Pt2 89.78(3) 2 .
S1 U1 Pt2 89.78(3) 20 .
S1 U1 Pt2 44.56(3) 19 .
S2 U1 Pt2 134.97(3) . .
S2 U1 Pt2 134.96(3) 2 .
Pt1 U1 Pt2 118.681(15) 2 .
Pt1 U1 Pt2 57.232(11) . .
S1 U1 Pt2 89.78(3) . 17
S1 U1 Pt2 44.56(3) 2 17
S1 U1 Pt2 44.56(3) 20 17
S1 U1 Pt2 89.78(3) 19 17
S2 U1 Pt2 134.96(3) . 17
S2 U1 Pt2 134.96(3) 2 17
Pt1 U1 Pt2 57.232(11) 2 17
Pt1 U1 Pt2 118.681(15) . 17
Pt2 U1 Pt2 61.449(17) . 17
S1 U1 Pt1 92.03(3) . 25
S1 U1 Pt1 134.19(3) 2 25
S1 U1 Pt1 134.19(3) 20 25
S1 U1 Pt1 92.03(3) 19 25
S2 U1 Pt1 43.74(3) . 25
S2 U1 Pt1 43.74(3) 2 25
Pt1 U1 Pt1 120.533(13) 2 25
Pt1 U1 Pt1 63.554(11) . 25
Pt2 U1 Pt1 120.786(10) . 25
Pt2 U1 Pt1 177.765(12) 17 25
S1 U1 Pt1 134.19(3) . 26_455
S1 U1 Pt1 92.03(3) 2 26_455
S1 U1 Pt1 92.03(3) 20 26_455
S1 U1 Pt1 134.19(3) 19 26_455
S2 U1 Pt1 43.74(3) . 26_455
S2 U1 Pt1 43.74(3) 2 26_455
Pt1 U1 Pt1 63.554(11) 2 26_455
Pt1 U1 Pt1 120.534(13) . 26_455
Pt2 U1 Pt1 177.765(12) . 26_455
Pt2 U1 Pt1 120.786(10) 17 26_455
Pt1 U1 Pt1 56.979(14) 25 26_455
S2 Pt1 S2 84.31(9) 26 25
S2 Pt1 S1 170.38(6) 26 19
S2 Pt1 S1 94.30(6) 25 19
S2 Pt1 S1 94.30(6) 26 .
S2 Pt1 S1 170.38(6) 25 .
S1 Pt1 S1 85.48(8) 19 .
S2 Pt1 Pt2 126.60(5) 26 .
S2 Pt1 Pt2 126.60(5) 25 .
S1 Pt1 Pt2 47.64(4) 19 .
S1 Pt1 Pt2 47.64(4) . .
S2 Pt1 Pt1 46.95(4) 26 2_655
S2 Pt1 Pt1 46.95(4) 25 2_655
S1 Pt1 Pt1 126.48(4) 19 2_655
S1 Pt1 Pt1 126.48(4) . 2_655
Pt2 Pt1 Pt1 120.598(9) . 2_655
S2 Pt1 U1 132.22(4) 26 .
S2 Pt1 U1 132.22(4) 25 .
S1 Pt1 U1 54.64(4) 19 .
S1 Pt1 U1 54.64(4) . .
Pt2 Pt1 U1 61.447(12) . .
Pt1 Pt1 U1 177.955(10) 2_655 .
S2 Pt1 U1 54.58(5) 26 25
S2 Pt1 U1 54.58(5) 25 25
S1 Pt1 U1 131.50(4) 19 25
S1 Pt1 U1 131.50(4) . 25
Pt2 Pt1 U1 177.891(13) . 25
Pt1 Pt1 U1 61.511(7) 2_655 25
U1 Pt1 U1 116.445(11) . 25
S2 Pt1 Cs1 54.93(4) 26 .
S2 Pt1 Cs1 129.79(5) 25 .
S1 Pt1 Cs1 130.74(4) 19 .
S1 Pt1 Cs1 54.87(4) . .
Pt2 Pt1 Cs1 102.490(6) . .
Pt1 Pt1 Cs1 101.869(4) 2_655 .
U1 Pt1 Cs1 77.359(6) . .
U1 Pt1 Cs1 76.725(6) 25 .
S2 Pt1 Cs1 129.79(5) 26 25
S2 Pt1 Cs1 54.93(4) 25 25
S1 Pt1 Cs1 54.86(4) 19 25
S1 Pt1 Cs1 130.74(4) . 25
Pt2 Pt1 Cs1 102.490(6) . 25
Pt1 Pt1 Cs1 101.869(4) 2_655 25
U1 Pt1 Cs1 77.359(6) . 25
U1 Pt1 Cs1 76.725(6) 25 25
Cs1 Pt1 Cs1 129.593(9) . 25
S2 Pt1 Cs2 112.65(4) 26 13_545
S2 Pt1 Cs2 58.13(5) 25 13_545
S1 Pt1 Cs2 59.14(4) 19 13_545
S1 Pt1 Cs2 114.22(4) . 13_545
Pt2 Pt1 Cs2 69.245(9) . 13_545
Pt1 Pt1 Cs2 68.161(5) 2_655 13_545
U1 Pt1 Cs2 113.223(9) . 13_545
U1 Pt1 Cs2 112.194(8) 25 13_545
Cs1 Pt1 Cs2 158.040(11) . 13_545
Cs1 Pt1 Cs2 72.341(10) 25 13_545
S2 Pt1 Cs2 58.13(5) 26 29
S2 Pt1 Cs2 112.65(4) 25 29
S1 Pt1 Cs2 114.22(4) 19 29
S1 Pt1 Cs2 59.15(4) . 29
Pt2 Pt1 Cs2 69.245(9) . 29
Pt1 Pt1 Cs2 68.161(5) 2_655 29
U1 Pt1 Cs2 113.223(9) . 29
U1 Pt1 Cs2 112.194(8) 25 29
Cs1 Pt1 Cs2 72.341(10) . 29
Cs1 Pt1 Cs2 158.040(11) 25 29
Cs2 Pt1 Cs2 85.710(19) 13_545 29
S1 Pt2 S1 170.00(8) . 4
S1 Pt2 S1 86.17(8) . 19
S1 Pt2 S1 92.96(8) 4 19
S1 Pt2 S1 92.96(8) . 18
S1 Pt2 S1 86.17(8) 4 18
S1 Pt2 S1 170.00(8) 19 18
S1 Pt2 Pt1 48.05(4) . .
S1 Pt2 Pt1 125.44(4) 4 .
S1 Pt2 Pt1 48.05(4) 19 .
S1 Pt2 Pt1 125.44(4) 18 .
S1 Pt2 Pt1 125.44(4) . 18
S1 Pt2 Pt1 48.05(4) 4 18
S1 Pt2 Pt1 125.44(4) 19 18
S1 Pt2 Pt1 48.05(4) 18 18
Pt1 Pt2 Pt1 118.806(18) . 18
S1 Pt2 U1 131.90(4) . 17
S1 Pt2 U1 54.63(4) 4 17
S1 Pt2 U1 131.90(4) 19 17
S1 Pt2 U1 54.63(4) 18 17
Pt1 Pt2 U1 179.872(15) . 17
Pt1 Pt2 U1 61.322(9) 18 17
S1 Pt2 U1 54.63(4) . .
S1 Pt2 U1 131.90(4) 4 .
S1 Pt2 U1 54.63(4) 19 .
S1 Pt2 U1 131.90(4) 18 .
Pt1 Pt2 U1 61.322(9) . .
Pt1 Pt2 U1 179.872(15) 18 .
U1 Pt2 U1 118.551(17) 17 .
S1 Pt2 Cs2 58.35(4) . 29
S1 Pt2 Cs2 113.33(4) 4 29
S1 Pt2 Cs2 113.33(4) 19 29
S1 Pt2 Cs2 58.35(4) 18 29
Pt1 Pt2 Cs2 67.912(8) . 29
Pt1 Pt2 Cs2 67.912(8) 18 29
U1 Pt2 Cs2 112.176(6) 17 29
U1 Pt2 Cs2 112.175(6) . 29
S1 Pt2 Cs2 113.33(4) . 13_545
S1 Pt2 Cs2 58.35(4) 4 13_545
S1 Pt2 Cs2 58.35(4) 19 13_545
S1 Pt2 Cs2 113.33(4) 18 13_545
Pt1 Pt2 Cs2 67.912(8) . 13_545
Pt1 Pt2 Cs2 67.912(8) 18 13_545
U1 Pt2 Cs2 112.176(6) 17 13_545
U1 Pt2 Cs2 112.175(6) . 13_545
Cs2 Pt2 Cs2 84.75(2) 29 13_545
S1 Cs1 S1 81.32(6) 8 11
S1 Cs1 S1 101.87(6) 8 14
S1 Cs1 S1 160.93(5) 11 14
S1 Cs1 S1 160.93(5) 8 .
S1 Cs1 S1 101.87(6) 11 .
S1 Cs1 S1 81.32(6) 14 .
S1 Cs1 S2 61.67(4) 8 14
S1 Cs1 S2 95.09(4) 11 14
S1 Cs1 S2 70.76(5) 14 14
S1 Cs1 S2 135.67(4) . 14
S1 Cs1 S2 70.76(5) 8 21
S1 Cs1 S2 135.67(4) 11 21
S1 Cs1 S2 61.67(4) 14 21
S1 Cs1 S2 95.09(4) . 21
S2 Cs1 S2 100.72(6) 14 21
S1 Cs1 S2 135.67(4) 8 26
S1 Cs1 S2 70.76(5) 11 26
S1 Cs1 S2 95.09(4) 14 26
S1 Cs1 S2 61.67(4) . 26
S2 Cs1 S2 86.75(6) 14 26
S2 Cs1 S2 150.53(7) 21 26
S1 Cs1 S2 95.09(4) 8 .
S1 Cs1 S2 61.67(4) 11 .
S1 Cs1 S2 135.67(4) 14 .
S1 Cs1 S2 70.76(5) . .
S2 Cs1 S2 150.53(7) 14 .
S2 Cs1 S2 86.75(6) 21 .
S2 Cs1 S2 100.72(6) 26 .
S1 Cs1 Pt1 35.02(3) 8 22
S1 Cs1 Pt1 104.67(3) 11 22
S1 Cs1 Pt1 71.25(3) 14 22
S1 Cs1 Pt1 152.51(3) . 22
S2 Cs1 Pt1 34.76(3) 14 22
S2 Cs1 Pt1 70.55(3) 21 22
S2 Cs1 Pt1 121.50(3) 26 22
S2 Cs1 Pt1 129.19(4) . 22
S1 Cs1 Pt1 104.67(3) 8 25
S1 Cs1 Pt1 35.02(3) 11 25
S1 Cs1 Pt1 152.51(3) 14 25
S1 Cs1 Pt1 71.25(3) . 25
S2 Cs1 Pt1 129.19(4) 14 25
S2 Cs1 Pt1 121.50(3) 21 25
S2 Cs1 Pt1 70.55(3) 26 25
S2 Cs1 Pt1 34.76(3) . 25
Pt1 Cs1 Pt1 136.215(10) 22 25
S1 Cs1 Pt1 71.25(3) 8 14
S1 Cs1 Pt1 152.51(3) 11 14
S1 Cs1 Pt1 35.02(3) 14 14
S1 Cs1 Pt1 104.67(3) . 14
S2 Cs1 Pt1 70.55(3) 14 14
S2 Cs1 Pt1 34.76(3) 21 14
S2 Cs1 Pt1 129.19(4) 26 14
S2 Cs1 Pt1 121.51(3) . 14
Pt1 Cs1 Pt1 50.406(9) 22 14
Pt1 Cs1 Pt1 156.262(9) 25 14
S1 Cs1 Pt1 152.51(3) 8 .
S1 Cs1 Pt1 71.25(3) 11 .
S1 Cs1 Pt1 104.67(3) 14 .
S1 Cs1 Pt1 35.02(3) . .
S2 Cs1 Pt1 121.50(3) 14 .
S2 Cs1 Pt1 129.19(4) 21 .
S2 Cs1 Pt1 34.76(3) 26 .
S2 Cs1 Pt1 70.55(3) . .
Pt1 Cs1 Pt1 156.262(9) 22 .
Pt1 Cs1 Pt1 50.407(9) 25 .
Pt1 Cs1 Pt1 136.215(10) 14 .
S2 Cs2 S2 136.55(8) 21 6_554
S2 Cs2 S1 55.95(3) 21 14
S2 Cs2 S1 107.13(3) 6_554 14
S2 Cs2 S1 107.13(3) 21 16_455
S2 Cs2 S1 55.95(3) 6_554 16_455
S1 Cs2 S1 138.00(6) 14 16_455
S2 Cs2 S1 107.13(3) 21 29
S2 Cs2 S1 55.95(3) 6_554 29
S1 Cs2 S1 54.76(5) 14 29
S1 Cs2 S1 108.67(5) 16_455 29
S2 Cs2 S1 55.95(3) 21 31_455
S2 Cs2 S1 107.13(3) 6_554 31_455
S1 Cs2 S1 108.67(5) 14 31_455
S1 Cs2 S1 54.76(5) 16_455 31_455
S1 Cs2 S1 138.00(6) 29 31_455
S2 Cs2 S1 82.56(4) 21 .
S2 Cs2 S1 133.42(4) 6_554 .
S1 Cs2 S1 70.79(4) 14 .
S1 Cs2 S1 150.37(4) 16_455 .
S1 Cs2 S1 94.32(3) 29 .
S1 Cs2 S1 117.70(4) 31_455 .
S2 Cs2 S1 133.42(4) 21 3
S2 Cs2 S1 82.56(4) 6_554 3
S1 Cs2 S1 150.37(4) 14 3
S1 Cs2 S1 70.78(4) 16_455 3
S1 Cs2 S1 117.70(4) 29 3
S1 Cs2 S1 94.32(3) 31_455 3
S1 Cs2 S1 82.19(5) . 3
S2 Cs2 S1 82.56(4) 21 20
S2 Cs2 S1 133.42(4) 6_554 20
S1 Cs2 S1 117.70(4) 14 20
S1 Cs2 S1 94.32(3) 16_455 20
S1 Cs2 S1 150.37(4) 29 20
S1 Cs2 S1 70.78(4) 31_455 20
S1 Cs2 S1 58.50(5) . 20
S1 Cs2 S1 52.17(5) 3 20
S2 Cs2 S1 133.42(4) 21 18
S2 Cs2 S1 82.56(4) 6_554 18
S1 Cs2 S1 94.32(3) 14 18
S1 Cs2 S1 117.70(4) 16_455 18
S1 Cs2 S1 70.78(4) 29 18
S1 Cs2 S1 150.37(4) 31_455 18
S1 Cs2 S1 52.17(5) . 18
S1 Cs2 S1 58.50(5) 3 18
S1 Cs2 S1 82.19(5) 20 18
S2 Cs2 Pt1 33.01(3) 21 14
S2 Cs2 Pt1 109.58(4) 6_554 14
S1 Cs2 Pt1 33.23(3) 14 14
S1 Cs2 Pt1 110.42(3) 16_455 14
S1 Cs2 Pt1 75.20(3) 29 14
S1 Cs2 Pt1 76.59(3) 31_455 14
S1 Cs2 Pt1 93.04(2) . 14
S1 Cs2 Pt1 166.43(2) 3 14
S1 Cs2 Pt1 114.62(2) 20 14
S1 Cs2 Pt1 127.48(2) 18 14
S2 Cs2 Pt1 33.01(3) 21 13_455
S2 Cs2 Pt1 109.58(4) 6_554 13_455
S1 Cs2 Pt1 76.59(3) 14 13_455
S1 Cs2 Pt1 75.20(3) 16_455 13_455
S1 Cs2 Pt1 110.42(3) 29 13_455
S1 Cs2 Pt1 33.23(3) 31_455 13_455
S1 Cs2 Pt1 114.62(2) . 13_455
S1 Cs2 Pt1 127.48(2) 3 13_455
S1 Cs2 Pt1 93.04(2) 20 13_455
S1 Cs2 Pt1 166.43(2) 18 13_455
Pt1 Cs2 Pt1 43.679(11) 14 13_455
Pt2 S1 Pt1 84.31(5) . .
Pt2 S1 U1 80.80(5) . .
Pt1 S1 U1 80.42(5) . .
Pt2 S1 Cs1 174.24(7) . .
Pt1 S1 Cs1 90.12(5) . .
U1 S1 Cs1 99.74(4) . .
Pt2 S1 Cs2 88.98(5) . 29
Pt1 S1 Cs2 87.62(5) . 29
U1 S1 Cs2 164.94(6) . 29
Cs1 S1 Cs2 89.34(4) . 29
Pt2 S1 Cs2 98.82(5) . .
Pt1 S1 Cs2 172.55(6) . .
U1 S1 Cs2 106.70(5) . .
Cs1 S1 Cs2 86.53(4) . .
Cs2 S1 Cs2 85.68(3) 29 .
Pt1 S2 Pt1 86.11(8) 26_455 25
Pt1 S2 U1 81.68(6) 26_455 .
Pt1 S2 U1 81.68(6) 25 .
Pt1 S2 Cs1 176.26(7) 26_455 .
Pt1 S2 Cs1 90.312(13) 25 .
U1 S2 Cs1 98.87(5) . .
Pt1 S2 Cs1 90.312(13) 26_455 21
Pt1 S2 Cs1 176.26(7) 25 21
U1 S2 Cs1 98.87(5) . 21
Cs1 S2 Cs1 93.25(6) . 21
Pt1 S2 Cs2 88.86(6) 26_455 21
Pt1 S2 Cs2 88.86(6) 25 21
U1 S2 Cs2 167.02(8) . 21
Cs1 S2 Cs2 90.01(5) . 21
Cs1 S2 Cs2 90.01(5) 21 21

loop_
_geom_bond_atom_site_label_1
_geom_bond_atom_site_label_2
_geom_bond_distance
_geom_bond_site_symmetry_2
U1 S1 2.7265(16) .
U1 S1 2.7265(16) 2
U1 S1 2.7265(16) 20
U1 S1 2.7265(16) 19
U1 S2 2.765(2) .
U1 S2 2.766(2) 2
U1 Pt1 3.2966(4) 2
U1 Pt1 3.2966(4) .
U1 Pt2 3.3005(5) .
U1 Pt2 3.3005(5) 17
U1 Pt1 3.3579(6) 25
U1 Pt1 3.3579(6) 26_455
Pt1 S2 2.3462(17) 26
Pt1 S2 2.3462(17) 25
Pt1 S1 2.3614(16) 19
Pt1 S1 2.3614(16) .
Pt1 Pt2 3.1596(5) .
Pt1 Pt1 3.2034(7) 2_655
Pt1 U1 3.3580(6) 25
Pt1 Cs1 4.1152(2) .
Pt1 Cs1 4.1152(2) 25
Pt1 Cs2 4.3055(7) 13_545
Pt1 Cs2 4.3055(7) 29
Pt2 S1 2.3461(16) .
Pt2 S1 2.3461(16) 4
Pt2 S1 2.3461(16) 19
Pt2 S1 2.3461(16) 18
Pt2 Pt1 3.1596(5) 18
Pt2 U1 3.3005(5) 17
Pt2 Cs2 4.3450(7) 29
Pt2 Cs2 4.3450(7) 13_545
Cs1 S1 3.3654(16) 8
Cs1 S1 3.3654(16) 11
Cs1 S1 3.3654(16) 14
Cs1 S1 3.3654(16) .
Cs1 S2 3.3681(16) 14
Cs1 S2 3.3681(16) 21
Cs1 S2 3.3681(16) 26
Cs1 S2 3.3681(16) .
Cs1 Pt1 4.1152(2) 22
Cs1 Pt1 4.1152(2) 25
Cs1 Pt1 4.1152(2) 14
Cs2 S2 3.657(2) 21
Cs2 S2 3.657(2) 6_554
Cs2 S1 3.6993(16) 14
Cs2 S1 3.6993(16) 16_455
Cs2 S1 3.6993(16) 29
Cs2 S1 3.6993(16) 31_455
Cs2 S1 3.8692(17) .
Cs2 S1 3.8692(17) 3
Cs2 S1 3.8692(17) 20
Cs2 S1 3.8692(17) 18
Cs2 Pt1 4.3055(7) 14
Cs2 Pt1 4.3055(7) 13_455
S1 Cs2 3.6993(16) 29
S2 Pt1 2.3462(17) 26_455
S2 Pt1 2.3462(17) 25
S2 Cs1 3.3681(16) 21
S2 Cs2 3.657(2) 21
